data_2220959
loop_
_publ_author_name
'He, Ming-Yang'
'Li, Chao'
'Xu, Huan'
'Hu, Zhao-Jian'
'Chen, Qun'

_publ_section_title
;
 1,4-Bis(3-pyridylmethyleneaminomethyl)benzene
;
_journal_coeditor_code ZL2166
_journal_issue 2
_journal_name_full 'Acta Crystallographica Section E'
_journal_page_first o285
_journal_paper_doi 10.1107/S1600536809000658
_journal_volume 65
_journal_year 2009
_chemical_formula_iupac 'C20 H18 N4'
_chemical_formula_moiety 'C20 H18 N4'
_chemical_formula_sum 'C20 H18 N4'
_chemical_formula_weight 314.38
_chemical_name_systematic
;
1,4-Bis(3-pyridylmethyleneaminomethyl)benzene
;
_space_group_IT_number 14
_symmetry_cell_setting monoclinic
_symmetry_space_group_name_Hall '-P 2ybc'
_symmetry_space_group_name_H-M 'P 1 21/c 1'
_atom_sites_solution_hydrogens geom
_atom_sites_solution_primary direct
_atom_sites_solution_secondary difmap
_audit_creation_method SHELXL-97
_cell_angle_alpha 90.00
_cell_angle_beta 107.851(3)
_cell_angle_gamma 90.00
_cell_formula_units_Z 2
_cell_length_a 6.0990(11)
_cell_length_b 14.589(3)
_cell_length_c 9.9481(18)
_cell_measurement_reflns_used 2797
_cell_measurement_temperature 291(2)
_cell_measurement_theta_max 27.15
_cell_measurement_theta_min 2.61
_cell_volume 842.6(3)
_computing_cell_refinement 'SMART (Bruker, 2000)'
_computing_data_collection 'SMART (Bruker, 2000)'
_computing_data_reduction 'SAINT (Bruker, 2000)'
_computing_molecular_graphics 'SHELXTL (Sheldrick, 2008)'
_computing_publication_material 'SHELXTL (Sheldrick, 2008)'
_computing_structure_refinement 'SHELXTL (Sheldrick, 2008)'
_computing_structure_solution 'SHELXTL (Sheldrick, 2008)'
_diffrn_ambient_temperature 291(2)
_diffrn_measured_fraction_theta_full 1.000
_diffrn_measured_fraction_theta_max 1.000
_diffrn_measurement_device_type 'Bruker SMART APEX CCD'
_diffrn_measurement_method '\f and \w'
_diffrn_radiation_monochromator graphite
_diffrn_radiation_source 'sealed tube'
_diffrn_radiation_type MoK\a
_diffrn_radiation_wavelength 0.71073
_diffrn_reflns_av_R_equivalents 0.0448
_diffrn_reflns_av_sigmaI/netI 0.0498
_diffrn_reflns_limit_h_max 7
_diffrn_reflns_limit_h_min -7
_diffrn_reflns_limit_k_max 17
_diffrn_reflns_limit_k_min -17
_diffrn_reflns_limit_l_max 12
_diffrn_reflns_limit_l_min -11
_diffrn_reflns_number 6535
_diffrn_reflns_theta_full 26.00
_diffrn_reflns_theta_max 26.00
_diffrn_reflns_theta_min 2.56
_exptl_absorpt_coefficient_mu 0.076
_exptl_absorpt_correction_T_max 0.98
_exptl_absorpt_correction_T_min 0.98
_exptl_absorpt_correction_type multi-scan
_exptl_absorpt_process_details '(SADABS; Bruker, 2000)'
_exptl_crystal_colour colorless
_exptl_crystal_density_diffrn 1.239
_exptl_crystal_density_method 'not measured'
_exptl_crystal_description block
_exptl_crystal_F_000 332
_exptl_crystal_size_max 0.24
_exptl_crystal_size_mid 0.22
_exptl_crystal_size_min 0.20
_refine_diff_density_max 0.133
_refine_diff_density_min -0.117
_refine_ls_extinction_method none
_refine_ls_goodness_of_fit_ref 1.008
_refine_ls_hydrogen_treatment constr
_refine_ls_matrix_type full
_refine_ls_number_parameters 109
_refine_ls_number_reflns 1661
_refine_ls_number_restraints 0
_refine_ls_restrained_S_all 1.008
_refine_ls_R_factor_all 0.0642
_refine_ls_R_factor_gt 0.0479
_refine_ls_shift/su_max 0.000
_refine_ls_shift/su_mean 0.000
_refine_ls_structure_factor_coef Fsqd
_refine_ls_weighting_details 'calc w=1/[\s^2^(Fo^2^)+(0.04P)^2^] where P=(Fo^2^+2Fc^2^)/3'
_refine_ls_weighting_scheme calc
_refine_ls_wR_factor_gt 0.0950
_refine_ls_wR_factor_ref 0.1007
_reflns_number_gt 1085
_reflns_number_total 1661
_reflns_threshold_expression I>2\s(I)
_cod_data_source_file zl2166.cif
_cod_data_source_block I
_cod_depositor_comments
;
The following automatic conversions were performed:
'_symmetry_cell_setting' value 'Monoclinic' changed to 'monoclinic'
according to '/home/saulius/struct/CIF-dictionaries/cif_core.dic'
dictionary named 'cif_core.dic' version 2.4.1 from 2010-06-29.

Automatic conversion script
Id: cif_fix_enum 1527 2010-12-29 10:47:43Z saulius 

The following automatic conversions were performed:

'_symmetry_cell_setting' value 'Monoclinic' changed to 'monoclinic'
according to /home/saulius/struct/CIF-dictionaries/cif_core.dic
dictionary named 'cif_core.dic' version 2.4.1 from 2010-06-29.

Automatic conversion script
Id: cif_fix_values 1715 2011-07-08 13:25:40Z adriana 
;
_cod_original_cell_volume 842.5(3)
_cod_original_sg_symbol_H-M 'P 21/c'
_cod_database_code 2220959
_cod_database_fobs_code 2220959

loop_
_symmetry_equiv_pos_as_xyz
'x, y, z'
'-x, y+1/2, -z+1/2'
'-x, -y, -z'
'x, -y-1/2, z-1/2'

loop_
_atom_site_type_symbol
_atom_site_label
_atom_site_fract_x
_atom_site_fract_y
_atom_site_fract_z
_atom_site_U_iso_or_equiv
_atom_site_adp_type
_atom_site_calc_flag
_atom_site_refinement_flags
_atom_site_occupancy
_atom_site_disorder_assembly
_atom_site_disorder_group
C C1 0.0338(3) 0.59733(9) 0.90988(16) 0.0402(4) Uani d . 1 . .
C C2 0.2284(3) 0.63315(11) 1.00966(18) 0.0512(4) Uani d . 1 . .
H H2 0.3749 0.6142 1.0117 0.061 Uiso calc R 1 . .
C C3 0.2005(3) 0.69698(11) 1.1050(2) 0.0592(5) Uani d . 1 . .
H H3 0.3278 0.7216 1.1728 0.071 Uiso calc R 1 . .
C C4 -0.0183(4) 0.72359(11) 1.0983(2) 0.0627(5) Uani d . 1 . .
H H4 -0.0346 0.7673 1.1625 0.075 Uiso calc R 1 . .
C C5 -0.1780(3) 0.62821(11) 0.91503(19) 0.0522(4) Uani d . 1 . .
H H5 -0.3091 0.6036 0.8506 0.063 Uiso calc R 1 . .
C C6 0.0482(3) 0.53005(10) 0.80278(16) 0.0418(4) Uani d . 1 . .
H H6 -0.0874 0.5064 0.7416 0.050 Uiso calc R 1 . .
C C7 0.2348(3) 0.43652(11) 0.68220(17) 0.0475(4) Uani d . 1 . .
H H7A 0.0771 0.4255 0.6247 0.057 Uiso calc R 1 . .
H H7B 0.2981 0.3791 0.7264 0.057 Uiso calc R 1 . .
C C8 0.3738(3) 0.46922(10) 0.58876(15) 0.0390(4) Uani d . 1 . .
C C9 0.3934(3) 0.56235(10) 0.56217(16) 0.0430(4) Uani d . 1 . .
H H9 0.3223 0.6050 0.6044 0.052 Uiso calc R 1 . .
C C10 0.5155(3) 0.59265(10) 0.47492(17) 0.0424(4) Uani d . 1 . .
H H10 0.5239 0.6551 0.4585 0.051 Uiso calc R 1 . .
N N1 -0.2079(3) 0.69096(10) 1.00596(19) 0.0667(5) Uani d . 1 . .
N N2 0.2369(2) 0.50359(9) 0.79117(15) 0.0489(4) Uani d . 1 . .

loop_
_atom_site_aniso_label
_atom_site_aniso_U_11
_atom_site_aniso_U_22
_atom_site_aniso_U_33
_atom_site_aniso_U_12
_atom_site_aniso_U_13
_atom_site_aniso_U_23
C1 0.0437(9) 0.0402(7) 0.0394(9) -0.0009(6) 0.0165(7) 0.0070(6)
C2 0.0458(10) 0.0571(10) 0.0500(10) 0.0002(8) 0.0134(8) -0.0032(8)
C3 0.0643(12) 0.0516(10) 0.0579(12) -0.0079(8) 0.0134(9) -0.0118(8)
C4 0.0786(14) 0.0431(9) 0.0738(13) -0.0012(9) 0.0345(11) -0.0131(9)
C5 0.0470(9) 0.0501(9) 0.0600(11) 0.0011(8) 0.0169(8) -0.0034(8)
C6 0.0425(9) 0.0458(8) 0.0374(9) -0.0011(6) 0.0127(7) 0.0029(6)
C7 0.0467(9) 0.0508(8) 0.0462(9) 0.0005(7) 0.0161(7) -0.0041(7)
C8 0.0379(8) 0.0423(7) 0.0333(9) 0.0013(6) 0.0055(6) -0.0063(6)
C9 0.0464(9) 0.0423(7) 0.0414(9) 0.0065(7) 0.0149(7) -0.0081(7)
C10 0.0477(9) 0.0346(7) 0.0442(9) 0.0017(6) 0.0129(7) -0.0025(6)
N1 0.0609(10) 0.0550(9) 0.0887(13) 0.0041(8) 0.0297(9) -0.0173(8)
N2 0.0478(8) 0.0624(9) 0.0393(8) 0.0002(6) 0.0175(6) -0.0074(6)

loop_
_atom_type_symbol
_atom_type_description
_atom_type_scat_dispersion_real
_atom_type_scat_dispersion_imag
_atom_type_scat_source
C C 0.0033 0.0016 'International Tables Vol C Tables 4.2.6.8 and 6.1.1.4'
H H 0.0000 0.0000 'International Tables Vol C Tables 4.2.6.8 and 6.1.1.4'
N N 0.0061 0.0033 'International Tables Vol C Tables 4.2.6.8 and 6.1.1.4'

loop_
_geom_angle_atom_site_label_1
_geom_angle_atom_site_label_2
_geom_angle_atom_site_label_3
_geom_angle_site_symmetry_1
_geom_angle_site_symmetry_3
_geom_angle
_geom_angle_publ_flag
C5 C1 C2 . . 116.88(15) ?
C5 C1 C6 . . 120.51(15) ?
C2 C1 C6 . . 122.61(14) ?
C3 C2 C1 . . 119.09(16) ?
C3 C2 H2 . . 120.5 ?
C1 C2 H2 . . 120.5 ?
C4 C3 C2 . . 118.78(18) ?
C4 C3 H3 . . 120.6 ?
C2 C3 H3 . . 120.6 ?
N1 C4 C3 . . 124.15(17) ?
N1 C4 H4 . . 117.9 ?
C3 C4 H4 . . 117.9 ?
N1 C5 C1 . . 124.74(18) ?
N1 C5 H5 . . 117.6 ?
C1 C5 H5 . . 117.6 ?
N2 C6 C1 . . 122.21(15) ?
N2 C6 H6 . . 118.9 ?
C1 C6 H6 . . 118.9 ?
N2 C7 C8 . . 111.49(13) ?
N2 C7 H7A . . 109.3 ?
C8 C7 H7A . . 109.3 ?
N2 C7 H7B . . 109.3 ?
C8 C7 H7B . . 109.3 ?
H7A C7 H7B . . 108.0 ?
C10 C8 C9 3_666 . 117.60(13) ?
C10 C8 C7 3_666 . 121.10(13) ?
C9 C8 C7 . . 121.30(12) ?
C10 C9 C8 . . 121.72(13) ?
C10 C9 H9 . . 119.1 ?
C8 C9 H9 . . 119.1 ?
C9 C10 C8 . 3_666 120.68(13) ?
C9 C10 H10 . . 119.7 ?
C8 C10 H10 3_666 . 119.7 ?
C4 N1 C5 . . 116.34(16) ?
C6 N2 C7 . . 118.48(14) ?

loop_
_geom_bond_atom_site_label_1
_geom_bond_atom_site_label_2
_geom_bond_site_symmetry_2
_geom_bond_distance
_geom_bond_publ_flag
C1 C5 . 1.384(2) ?
C1 C2 . 1.395(2) ?
C1 C6 . 1.471(2) ?
C2 C3 . 1.376(2) ?
C2 H2 . 0.9300 ?
C3 C4 . 1.372(3) ?
C3 H3 . 0.9300 ?
C4 N1 . 1.325(3) ?
C4 H4 . 0.9300 ?
C5 N1 . 1.338(2) ?
C5 H5 . 0.9300 ?
C6 N2 . 1.253(2) ?
C6 H6 . 0.9300 ?
C7 N2 . 1.458(2) ?
C7 C8 . 1.514(2) ?
C7 H7A . 0.9700 ?
C7 H7B . 0.9700 ?
C8 C10 3_666 1.391(2) ?
C8 C9 . 1.396(2) ?
C9 C10 . 1.378(2) ?
C9 H9 . 0.9300 ?
C10 C8 3_666 1.391(2) ?
C10 H10 . 0.9300 ?

loop_
_geom_hbond_atom_site_label_D
_geom_hbond_atom_site_label_H
_geom_hbond_atom_site_label_A
_geom_hbond_site_symmetry_A
_geom_hbond_distance_DH
_geom_hbond_distance_HA
_geom_hbond_distance_DA
_geom_hbond_angle_DHA
_geom_hbond_publ_flag
C9 H9 N2 . 0.9300 2.5500 2.858(2) 100.00 yes
